data_7240721
loop_
_publ_author_name
'wang, junjie'
'Wu, Fei-Fan'
'Su, Ning'
'Li, Pan-Pan'
'Wang, Si-Yin'
'Ma, Huiyan'
'Li, Yun-Wu'
'Yu, Mei-Hui'

_publ_section_title
;
 Luminescent coordination polymers constructed from mixed-ligand strategy
 for highly selective luminescence sensing of nitrobenzene, Fe3+ and
 Cr2O72- ions and photodegradation of rhodamine B
;
_journal_name_full CrystEngComm
_journal_paper_doi 10.1039/D0CE00677G
_journal_year 2020
_chemical_formula_sum 'C26 H18 Cd N6 O4'
_chemical_formula_weight 590.86
_space_group_IT_number 15
_space_group_name_Hall '-C 2yc'
_space_group_name_H-M_alt 'C 1 2/c 1'
_symmetry_cell_setting monoclinic
_symmetry_space_group_name_H-M 'C 1 2/c 1'
_atom_sites_solution_hydrogens geom
_atom_sites_solution_primary direct
_atom_sites_solution_secondary difmap
_audit_creation_method SHELXL-97
_audit_update_record
;
2017-09-06 deposited with the CCDC.	2020-06-15 downloaded from the CCDC.
;
_cell_angle_alpha 90.00
_cell_angle_beta 107.76(3)
_cell_angle_gamma 90.00
_cell_formula_units_Z 8
_cell_length_a 23.391(5)
_cell_length_b 10.103(2)
_cell_length_c 20.736(4)
_cell_measurement_reflns_used 6928
_cell_measurement_temperature 293(2)
_cell_measurement_theta_max 28.14
_cell_measurement_theta_min 2.21
_cell_volume 4666.8(18)
_computing_cell_refinement 'Bruker SAINT'
_computing_data_collection 'Bruker APEX2'
_computing_data_reduction 'Bruker SAINT'
_computing_molecular_graphics 'Bruker SHELXTL'
_computing_publication_material 'Bruker SHELXTL'
_computing_structure_refinement 'SHELXL-97 (Sheldrick, 1997)'
_computing_structure_solution 'SHELXS-97 (Sheldrick, 1990)'
_diffrn_ambient_temperature 293(2)
_diffrn_measured_fraction_theta_full 0.996
_diffrn_measured_fraction_theta_max 0.996
_diffrn_measurement_device_type 'Bruker APEX-II CCD'
_diffrn_measurement_method '\f and \w scans'
_diffrn_radiation_monochromator graphite
_diffrn_radiation_source 'fine-focus sealed tube'
_diffrn_radiation_type MoK\a
_diffrn_radiation_wavelength 0.71073
_diffrn_reflns_av_R_equivalents 0.1099
_diffrn_reflns_av_sigmaI/netI 0.0742
_diffrn_reflns_limit_h_max 31
_diffrn_reflns_limit_h_min -21
_diffrn_reflns_limit_k_max 13
_diffrn_reflns_limit_k_min -13
_diffrn_reflns_limit_l_max 27
_diffrn_reflns_limit_l_min -27
_diffrn_reflns_number 20410
_diffrn_reflns_theta_full 28.32
_diffrn_reflns_theta_max 28.32
_diffrn_reflns_theta_min 2.21
_diffrn_standards_decay_% 0
_diffrn_standards_interval_count 0
_diffrn_standards_interval_time 0
_diffrn_standards_number 0
_exptl_absorpt_coefficient_mu 0.984
_exptl_absorpt_correction_type none
_exptl_crystal_colour yellow
_exptl_crystal_density_diffrn 1.682
_exptl_crystal_density_meas ?
_exptl_crystal_density_method 'not measured'
_exptl_crystal_description block
_exptl_crystal_F_000 2368
_exptl_crystal_size_max 0.20
_exptl_crystal_size_mid 0.20
_exptl_crystal_size_min 0.20
_refine_diff_density_max 0.841
_refine_diff_density_min -1.110
_refine_diff_density_rms 0.116
_refine_ls_extinction_method none
_refine_ls_goodness_of_fit_ref 1.030
_refine_ls_hydrogen_treatment constr
_refine_ls_matrix_type full
_refine_ls_number_parameters 334
_refine_ls_number_reflns 5788
_refine_ls_number_restraints 0
_refine_ls_restrained_S_all 1.030
_refine_ls_R_factor_all 0.0552
_refine_ls_R_factor_gt 0.0435
_refine_ls_shift/su_max 0.001
_refine_ls_shift/su_mean 0.000
_refine_ls_structure_factor_coef Fsqd
_refine_ls_weighting_details 'calc w=1/[\s^2^(Fo^2^)+(0.0607P)^2^+2.9740P] where P=(Fo^2^+2Fc^2^)/3'
_refine_ls_weighting_scheme calc
_refine_ls_wR_factor_gt 0.1172
_refine_ls_wR_factor_ref 0.1232
_reflns_number_gt 4636
_reflns_number_total 5788
_reflns_threshold_expression I>2sigma(I)
_cod_data_source_file d0ce00677g2.cif
_cod_data_source_block 1_CCDC8
_cod_depositor_comments
;
The following automatic conversions were performed:

data item '_symmetry_cell_setting' value 'Monoclinic' was changed to
'monoclinic' in accordance with the
/home/data/users/saulius/crontab/automatic-downloads/rss-feeds/RSC/lib/dictionaries/cif_core.dic
dictionary named 'cif_core.dic' version 2.4.2 last updated on
2011-04-26.

data item '_exptl_crystal_density_meas' value 'not measured' was
changed to '?' -- the value is perceived as not measured.

Automatic conversion script
Id: cif_fix_values 7556 2019-12-06 15:28:31Z antanas 
;
_cod_original_cell_volume 4666.6(16)
_cod_original_sg_symbol_H-M 'C2/c  '
_cod_database_code 7240721

loop_
_symmetry_equiv_pos_as_xyz
'x, y, z'
'-x, y, -z+1/2'
'x+1/2, y+1/2, z'
'-x+1/2, y+1/2, -z+1/2'
'-x, -y, -z'
'x, -y, z-1/2'
'-x+1/2, -y+1/2, -z'
'x+1/2, -y+1/2, z-1/2'

loop_
_atom_site_label
_atom_site_type_symbol
_atom_site_fract_x
_atom_site_fract_y
_atom_site_fract_z
_atom_site_U_iso_or_equiv
_atom_site_adp_type
_atom_site_occupancy
_atom_site_symmetry_multiplicity
_atom_site_calc_flag
_atom_site_refinement_flags
_atom_site_disorder_assembly
_atom_site_disorder_group
Cd1 Cd 0.030831(11) 0.14679(2) 0.451067(10) 0.02383(10) Uani 1 1 d . . .
O1 O 0.03713(12) 0.3805(3) 0.44860(12) 0.0347(6) Uani 1 1 d . . .
O2 O -0.04573(11) 0.2909(2) 0.38241(12) 0.0315(6) Uani 1 1 d . . .
O3 O -0.01291(13) 0.9897(2) 0.37682(13) 0.0361(6) Uani 1 1 d . . .
O4 O 0.02733(13) 0.8796(3) 0.47166(13) 0.0339(6) Uani 1 1 d . . .
N1 N -0.1222(2) 0.6574(4) 0.20337(17) 0.0571(12) Uani 1 1 d . . .
H1A H -0.1319 0.7332 0.1844 0.069 Uiso 1 1 calc R . .
H1B H -0.1365 0.5862 0.1816 0.069 Uiso 1 1 calc R . .
N2 N 0.11429(13) 0.1533(3) 0.54737(13) 0.0255(6) Uani 1 1 d . . .
N3 N 0.40614(16) 0.3348(3) 0.62127(15) 0.0339(7) Uani 1 1 d . . .
N4 N 0.30028(18) 0.0731(4) 1.05226(15) 0.0500(10) Uani 1 1 d . . .
N5 N 0.33145(12) 0.2034(3) 0.82382(12) 0.0209(5) Uani 1 1 d . . .
H5B H 0.3673 0.2233 0.8480 0.025 Uiso 1 1 calc R . .
N6 N 0.23689(14) 0.1355(3) 0.79678(13) 0.0279(6) Uani 1 1 d . . .
C1 C -0.01138(16) 0.3893(3) 0.40206(15) 0.0240(7) Uani 1 1 d . . .
C2 C -0.02877(16) 0.5207(3) 0.36818(15) 0.0243(7) Uani 1 1 d . . .
C3 C -0.06686(17) 0.5279(3) 0.30177(15) 0.0295(8) Uani 1 1 d . . .
H3A H -0.0815 0.4503 0.2784 0.035 Uiso 1 1 calc R . .
C4 C -0.08321(19) 0.6496(3) 0.27000(16) 0.0314(8) Uani 1 1 d . . .
C5 C -0.06000(18) 0.7628(3) 0.30553(16) 0.0309(8) Uani 1 1 d . . .
H5A H -0.0700 0.8447 0.2846 0.037 Uiso 1 1 calc R . .
C6 C -0.02223(16) 0.7580(3) 0.37166(16) 0.0253(7) Uani 1 1 d . . .
C7 C -0.00636(16) 0.6362(3) 0.40329(16) 0.0254(7) Uani 1 1 d . . .
H7A H 0.0190 0.6319 0.4476 0.031 Uiso 1 1 calc R . .
C8 C -0.00044(17) 0.8824(3) 0.40918(17) 0.0271(7) Uani 1 1 d . . .
C9 C 0.13352(16) 0.0453(4) 0.58444(16) 0.0285(7) Uani 1 1 d . . .
H9A H 0.1170 -0.0360 0.5674 0.034 Uiso 1 1 calc R . .
C10 C 0.17677(16) 0.0481(4) 0.64690(16) 0.0292(7) Uani 1 1 d . . .
H10A H 0.1883 -0.0295 0.6716 0.035 Uiso 1 1 calc R . .
C11 C 0.20290(15) 0.1682(3) 0.67244(15) 0.0240(7) Uani 1 1 d . . .
C12 C 0.18404(17) 0.2810(4) 0.63389(16) 0.0290(7) Uani 1 1 d . . .
H12A H 0.2010 0.3628 0.6491 0.035 Uiso 1 1 calc R . .
C13 C 0.13938(17) 0.2702(4) 0.57212(15) 0.0285(7) Uani 1 1 d . . .
H13A H 0.1263 0.3465 0.5469 0.034 Uiso 1 1 calc R . .
C14 C 0.24964(16) 0.1742(3) 0.73916(14) 0.0242(7) Uani 1 1 d . . .
C15 C 0.30796(14) 0.2158(3) 0.75444(13) 0.0209(6) Uani 1 1 d . . .
C16 C 0.34238(15) 0.2597(3) 0.71025(14) 0.0223(7) Uani 1 1 d . . .
C17 C 0.32879(17) 0.2079(4) 0.64490(16) 0.0318(8) Uani 1 1 d . . .
H17A H 0.2978 0.1470 0.6296 0.038 Uiso 1 1 calc R . .
C18 C 0.36128(18) 0.2471(4) 0.60345(17) 0.0387(9) Uani 1 1 d . . .
H18A H 0.3516 0.2106 0.5603 0.046 Uiso 1 1 calc R . .
C19 C 0.41932(18) 0.3838(4) 0.68414(18) 0.0360(9) Uani 1 1 d . . .
H19A H 0.4504 0.4449 0.6977 0.043 Uiso 1 1 calc R . .
C20 C 0.38989(18) 0.3495(4) 0.72999(17) 0.0312(8) Uani 1 1 d . . .
H20A H 0.4015 0.3855 0.7733 0.037 Uiso 1 1 calc R . .
C21 C 0.28754(16) 0.1543(3) 0.84659(15) 0.0236(7) Uani 1 1 d . . .
C22 C 0.29354(16) 0.1272(3) 0.91767(15) 0.0248(7) Uani 1 1 d . . .
C23 C 0.24596(19) 0.0698(5) 0.93398(18) 0.0430(10) Uani 1 1 d . . .
H23A H 0.2108 0.0473 0.9003 0.052 Uiso 1 1 calc R . .
C24 C 0.2519(2) 0.0468(6) 1.0017(2) 0.0542(13) Uani 1 1 d . . .
H24A H 0.2192 0.0101 1.0121 0.065 Uiso 1 1 calc R . .
C25 C 0.3453(2) 0.1271(5) 1.03596(19) 0.0519(12) Uani 1 1 d . . .
H25A H 0.3801 0.1470 1.0708 0.062 Uiso 1 1 calc R . .
C26 C 0.34431(19) 0.1562(4) 0.96995(17) 0.0385(9) Uani 1 1 d . . .
H26A H 0.3774 0.1946 0.9614 0.046 Uiso 1 1 calc R . .

loop_
_atom_site_aniso_label
_atom_site_aniso_U_11
_atom_site_aniso_U_22
_atom_site_aniso_U_33
_atom_site_aniso_U_23
_atom_site_aniso_U_13
_atom_site_aniso_U_12
Cd1 0.02413(16) 0.02594(15) 0.01903(12) 0.00096(9) 0.00305(10) -0.00156(10)
O1 0.0344(16) 0.0299(13) 0.0314(13) 0.0018(10) -0.0023(12) 0.0006(11)
O2 0.0290(14) 0.0231(12) 0.0353(12) 0.0028(10) -0.0007(11) 0.0017(11)
O3 0.0496(17) 0.0218(12) 0.0377(13) -0.0032(11) 0.0145(12) -0.0098(12)
O4 0.0368(16) 0.0348(14) 0.0293(12) -0.0087(11) 0.0089(11) -0.0062(12)
N1 0.083(3) 0.048(2) 0.0221(14) 0.0050(14) -0.0100(18) 0.010(2)
N2 0.0196(14) 0.0375(16) 0.0174(11) -0.0008(11) 0.0027(10) -0.0014(12)
N3 0.0359(19) 0.0445(19) 0.0253(13) -0.0013(13) 0.0153(13) -0.0074(15)
N4 0.055(2) 0.074(3) 0.0229(14) 0.0111(16) 0.0156(15) 0.008(2)
N5 0.0204(14) 0.0261(13) 0.0135(10) -0.0008(10) 0.0011(10) -0.0005(11)
N6 0.0253(16) 0.0381(17) 0.0194(12) 0.0058(11) 0.0054(11) -0.0037(13)
C1 0.0269(18) 0.0252(16) 0.0189(13) 0.0012(12) 0.0054(13) 0.0056(14)
C2 0.0278(18) 0.0226(16) 0.0216(13) 0.0011(12) 0.0063(13) 0.0022(14)
C3 0.037(2) 0.0243(17) 0.0227(14) -0.0023(13) 0.0026(14) -0.0011(15)
C4 0.039(2) 0.0327(19) 0.0194(14) 0.0035(13) 0.0043(14) 0.0011(16)
C5 0.042(2) 0.0264(17) 0.0235(14) 0.0057(13) 0.0087(15) 0.0018(16)
C6 0.0276(19) 0.0240(16) 0.0269(14) -0.0022(13) 0.0123(14) -0.0028(14)
C7 0.0269(18) 0.0270(17) 0.0215(13) -0.0027(12) 0.0061(13) -0.0026(14)
C8 0.0253(19) 0.0286(17) 0.0302(16) -0.0071(14) 0.0130(14) -0.0053(14)
C9 0.0238(18) 0.0323(18) 0.0257(14) -0.0022(14) 0.0021(13) -0.0040(15)
C10 0.0279(19) 0.0326(18) 0.0233(14) 0.0056(14) 0.0024(13) -0.0025(15)
C11 0.0182(16) 0.0359(18) 0.0157(12) 0.0014(12) 0.0018(12) -0.0040(14)
C12 0.030(2) 0.0309(18) 0.0220(14) 0.0013(13) 0.0019(14) -0.0080(15)
C13 0.0285(19) 0.0346(19) 0.0185(13) 0.0047(13) 0.0015(13) -0.0003(15)
C14 0.0274(18) 0.0282(18) 0.0144(12) 0.0030(12) 0.0028(12) -0.0025(14)
C15 0.0234(17) 0.0256(16) 0.0116(11) 0.0004(11) 0.0023(12) -0.0021(13)
C16 0.0230(17) 0.0282(16) 0.0161(12) 0.0010(12) 0.0064(12) 0.0012(13)
C17 0.029(2) 0.045(2) 0.0214(14) -0.0086(15) 0.0080(14) -0.0093(17)
C18 0.032(2) 0.065(3) 0.0212(14) -0.0087(16) 0.0102(15) -0.0097(19)
C19 0.032(2) 0.044(2) 0.0324(17) -0.0044(16) 0.0109(16) -0.0158(17)
C20 0.032(2) 0.040(2) 0.0215(14) -0.0053(14) 0.0093(14) -0.0088(16)
C21 0.0236(17) 0.0289(17) 0.0161(12) 0.0050(12) 0.0029(12) 0.0023(14)
C22 0.0290(19) 0.0282(17) 0.0163(13) 0.0046(12) 0.0055(13) 0.0031(14)
C23 0.037(2) 0.065(3) 0.0261(16) 0.0089(18) 0.0079(15) -0.011(2)
C24 0.050(3) 0.084(4) 0.0345(19) 0.020(2) 0.021(2) -0.004(3)
C25 0.045(3) 0.087(4) 0.0195(16) 0.0054(19) 0.0029(17) 0.006(2)
C26 0.034(2) 0.059(3) 0.0200(14) 0.0044(16) 0.0044(15) -0.0055(19)

loop_
_atom_type_symbol
_atom_type_description
_atom_type_scat_dispersion_real
_atom_type_scat_dispersion_imag
_atom_type_scat_source
C C 0.0033 0.0016 'International Tables Vol C Tables 4.2.6.8 and 6.1.1.4'
H H 0.0000 0.0000 'International Tables Vol C Tables 4.2.6.8 and 6.1.1.4'
N N 0.0061 0.0033 'International Tables Vol C Tables 4.2.6.8 and 6.1.1.4'
O O 0.0106 0.0060 'International Tables Vol C Tables 4.2.6.8 and 6.1.1.4'
Cd Cd -0.8075 1.2024 'International Tables Vol C Tables 4.2.6.8 and 6.1.1.4'

loop_
_geom_angle_atom_site_label_1
_geom_angle_atom_site_label_2
_geom_angle_atom_site_label_3
_geom_angle
_geom_angle_site_symmetry_1
_geom_angle_site_symmetry_3
_geom_angle_publ_flag
O3 Cd1 N2 134.42(10) 1_545 . ?
O3 Cd1 O1 135.51(9) 1_545 . ?
N2 Cd1 O1 87.07(9) . . ?
O3 Cd1 O2 85.43(10) 1_545 . ?
N2 Cd1 O2 140.13(9) . . ?
O1 Cd1 O2 54.84(8) . . ?
O3 Cd1 N3 82.20(10) 1_545 7_556 ?
N2 Cd1 N3 91.13(11) . 7_556 ?
O1 Cd1 N3 81.69(10) . 7_556 ?
O2 Cd1 N3 94.07(10) . 7_556 ?
O3 Cd1 O4 98.45(9) 1_545 5_566 ?
N2 Cd1 O4 85.91(10) . 5_566 ?
O1 Cd1 O4 100.14(9) . 5_566 ?
O2 Cd1 O4 89.50(9) . 5_566 ?
N3 Cd1 O4 176.41(10) 7_556 5_566 ?
O3 Cd1 C1 110.20(10) 1_545 . ?
N2 Cd1 C1 114.11(10) . . ?
O1 Cd1 C1 27.30(9) . . ?
O2 Cd1 C1 27.72(9) . . ?
N3 Cd1 C1 85.35(11) 7_556 . ?
O4 Cd1 C1 97.69(10) 5_566 . ?
C1 O1 Cd1 92.3(2) . . ?
C1 O2 Cd1 90.0(2) . . ?
C8 O3 Cd1 105.2(2) . 1_565 ?
C8 O4 Cd1 117.8(2) . 5_566 ?
C4 N1 H1A 120.0 . . ?
C4 N1 H1B 120.0 . . ?
H1A N1 H1B 120.0 . . ?
C9 N2 C13 117.8(3) . . ?
C9 N2 Cd1 121.3(2) . . ?
C13 N2 Cd1 120.3(2) . . ?
C18 N3 C19 116.3(3) . . ?
C18 N3 Cd1 117.2(2) . 7_556 ?
C19 N3 Cd1 125.0(3) . 7_556 ?
C24 N4 C25 116.2(3) . . ?
C21 N5 C15 107.1(3) . . ?
C21 N5 H5B 126.4 . . ?
C15 N5 H5B 126.4 . . ?
C21 N6 C14 104.9(3) . . ?
O1 C1 O2 122.1(3) . . ?
O1 C1 C2 118.5(3) . . ?
O2 C1 C2 119.4(3) . . ?
O1 C1 Cd1 60.44(18) . . ?
O2 C1 Cd1 62.28(17) . . ?
C2 C1 Cd1 171.3(2) . . ?
C7 C2 C3 119.9(3) . . ?
C7 C2 C1 119.5(3) . . ?
C3 C2 C1 120.6(3) . . ?
C4 C3 C2 120.9(3) . . ?
C4 C3 H3A 119.6 . . ?
C2 C3 H3A 119.6 . . ?
C5 C4 C3 118.2(3) . . ?
C5 C4 N1 120.7(3) . . ?
C3 C4 N1 121.0(3) . . ?
C4 C5 C6 121.8(3) . . ?
C4 C5 H5A 119.1 . . ?
C6 C5 H5A 119.1 . . ?
C5 C6 C7 119.6(3) . . ?
C5 C6 C8 120.1(3) . . ?
C7 C6 C8 120.2(3) . . ?
C2 C7 C6 119.5(3) . . ?
C2 C7 H7A 120.3 . . ?
C6 C7 H7A 120.3 . . ?
O4 C8 O3 121.9(3) . . ?
O4 C8 C6 120.5(3) . . ?
O3 C8 C6 117.5(3) . . ?
N2 C9 C10 123.2(3) . . ?
N2 C9 H9A 118.4 . . ?
C10 C9 H9A 118.4 . . ?
C9 C10 C11 119.2(3) . . ?
C9 C10 H10A 120.4 . . ?
C11 C10 H10A 120.4 . . ?
C12 C11 C10 118.2(3) . . ?
C12 C11 C14 121.4(3) . . ?
C10 C11 C14 120.4(3) . . ?
C11 C12 C13 119.1(3) . . ?
C11 C12 H12A 120.5 . . ?
C13 C12 H12A 120.5 . . ?
N2 C13 C12 122.5(3) . . ?
N2 C13 H13A 118.7 . . ?
C12 C13 H13A 118.7 . . ?
C15 C14 N6 110.6(3) . . ?
C15 C14 C11 129.0(3) . . ?
N6 C14 C11 120.5(3) . . ?
C14 C15 N5 105.4(3) . . ?
C14 C15 C16 130.4(3) . . ?
N5 C15 C16 124.1(3) . . ?
C20 C16 C17 117.0(3) . . ?
C20 C16 C15 123.7(3) . . ?
C17 C16 C15 119.3(3) . . ?
C18 C17 C16 119.7(3) . . ?
C18 C17 H17A 120.1 . . ?
C16 C17 H17A 120.1 . . ?
N3 C18 C17 123.9(3) . . ?
N3 C18 H18A 118.0 . . ?
C17 C18 H18A 118.0 . . ?
N3 C19 C20 124.3(4) . . ?
N3 C19 H19A 117.8 . . ?
C20 C19 H19A 117.8 . . ?
C19 C20 C16 118.8(3) . . ?
C19 C20 H20A 120.6 . . ?
C16 C20 H20A 120.6 . . ?
N6 C21 N5 112.0(3) . . ?
N6 C21 C22 123.1(3) . . ?
N5 C21 C22 124.9(3) . . ?
C26 C22 C23 117.5(3) . . ?
C26 C22 C21 123.3(3) . . ?
C23 C22 C21 119.1(3) . . ?
C22 C23 C24 118.6(4) . . ?
C22 C23 H23A 120.7 . . ?
C24 C23 H23A 120.7 . . ?
N4 C24 C23 124.6(4) . . ?
N4 C24 H24A 117.7 . . ?
C23 C24 H24A 117.7 . . ?
N4 C25 C26 124.3(4) . . ?
N4 C25 H25A 117.9 . . ?
C26 C25 H25A 117.9 . . ?
C22 C26 C25 118.8(4) . . ?
C22 C26 H26A 120.6 . . ?
C25 C26 H26A 120.6 . . ?

loop_
_geom_bond_atom_site_label_1
_geom_bond_atom_site_label_2
_geom_bond_distance
_geom_bond_site_symmetry_2
_geom_bond_publ_flag
Cd1 O3 2.231(2) 1_545 ?
Cd1 N2 2.329(3) . ?
Cd1 O1 2.368(3) . ?
Cd1 O2 2.408(2) . ?
Cd1 N3 2.410(3) 7_556 ?
Cd1 O4 2.412(3) 5_566 ?
Cd1 C1 2.720(3) . ?
O1 C1 1.248(4) . ?
O2 C1 1.265(4) . ?
O3 C8 1.261(4) . ?
O3 Cd1 2.231(2) 1_565 ?
O4 C8 1.260(4) . ?
O4 Cd1 2.412(3) 5_566 ?
N1 C4 1.407(5) . ?
N1 H1A 0.8600 . ?
N1 H1B 0.8600 . ?
N2 C9 1.332(4) . ?
N2 C13 1.348(4) . ?
N3 C18 1.336(5) . ?
N3 C19 1.340(5) . ?
N3 Cd1 2.410(3) 7_556 ?
N4 C24 1.314(6) . ?
N4 C25 1.319(6) . ?
N5 C21 1.349(4) . ?
N5 C15 1.380(3) . ?
N5 H5B 0.8600 . ?
N6 C21 1.326(4) . ?
N6 C14 1.374(4) . ?
C1 C2 1.499(4) . ?
C2 C7 1.390(4) . ?
C2 C3 1.395(4) . ?
C3 C4 1.393(5) . ?
C3 H3A 0.9300 . ?
C4 C5 1.379(5) . ?
C5 C6 1.387(5) . ?
C5 H5A 0.9300 . ?
C6 C7 1.391(4) . ?
C6 C8 1.484(5) . ?
C7 H7A 0.9300 . ?
C9 C10 1.379(4) . ?
C9 H9A 0.9300 . ?
C10 C11 1.389(5) . ?
C10 H10A 0.9300 . ?
C11 C12 1.384(5) . ?
C11 C14 1.480(4) . ?
C12 C13 1.388(4) . ?
C12 H12A 0.9300 . ?
C13 H13A 0.9300 . ?
C14 C15 1.369(5) . ?
C15 C16 1.461(4) . ?
C16 C20 1.396(5) . ?
C16 C17 1.396(4) . ?
C17 C18 1.368(5) . ?
C17 H17A 0.9300 . ?
C18 H18A 0.9300 . ?
C19 C20 1.377(5) . ?
C19 H19A 0.9300 . ?
C20 H20A 0.9300 . ?
C21 C22 1.463(4) . ?
C22 C26 1.373(5) . ?
C22 C23 1.385(5) . ?
C23 C24 1.389(5) . ?
C23 H23A 0.9300 . ?
C24 H24A 0.9300 . ?
C25 C26 1.393(5) . ?
C25 H25A 0.9300 . ?
C26 H26A 0.9300 . ?

loop_
_geom_torsion_atom_site_label_1
_geom_torsion_atom_site_label_2
_geom_torsion_atom_site_label_3
_geom_torsion_atom_site_label_4
_geom_torsion
_geom_torsion_site_symmetry_1
_geom_torsion_site_symmetry_2
_geom_torsion_site_symmetry_3
_geom_torsion_site_symmetry_4
_geom_torsion_publ_flag
O3 Cd1 O1 C1 26.1(3) 1_545 . . . ?
N2 Cd1 O1 C1 -172.4(2) . . . . ?
O2 Cd1 O1 C1 -4.99(18) . . . . ?
N3 Cd1 O1 C1 96.0(2) 7_556 . . . ?
O4 Cd1 O1 C1 -87.1(2) 5_566 . . . ?
O3 Cd1 O2 C1 -153.77(19) 1_545 . . . ?
N2 Cd1 O2 C1 24.7(3) . . . . ?
O1 Cd1 O2 C1 4.92(17) . . . . ?
N3 Cd1 O2 C1 -71.9(2) 7_556 . . . ?
O4 Cd1 O2 C1 107.72(19) 5_566 . . . ?
O3 Cd1 N2 C9 -26.8(3) 1_545 . . . ?
O1 Cd1 N2 C9 171.4(3) . . . . ?
O2 Cd1 N2 C9 155.3(2) . . . . ?
N3 Cd1 N2 C9 -107.0(3) 7_556 . . . ?
O4 Cd1 N2 C9 71.0(3) 5_566 . . . ?
C1 Cd1 N2 C9 167.6(2) . . . . ?
O3 Cd1 N2 C13 162.3(2) 1_545 . . . ?
O1 Cd1 N2 C13 0.5(3) . . . . ?
O2 Cd1 N2 C13 -15.6(3) . . . . ?
N3 Cd1 N2 C13 82.1(3) 7_556 . . . ?
O4 Cd1 N2 C13 -99.9(3) 5_566 . . . ?
C1 Cd1 N2 C13 -3.3(3) . . . . ?
Cd1 O1 C1 O2 9.2(3) . . . . ?
Cd1 O1 C1 C2 -170.1(2) . . . . ?
Cd1 O2 C1 O1 -9.0(3) . . . . ?
Cd1 O2 C1 C2 170.3(3) . . . . ?
O3 Cd1 C1 O1 -160.79(19) 1_545 . . . ?
N2 Cd1 C1 O1 8.3(2) . . . . ?
O2 Cd1 C1 O1 171.2(3) . . . . ?
N3 Cd1 C1 O1 -80.9(2) 7_556 . . . ?
O4 Cd1 C1 O1 97.2(2) 5_566 . . . ?
O3 Cd1 C1 O2 28.0(2) 1_545 . . . ?
N2 Cd1 C1 O2 -162.92(18) . . . . ?
O1 Cd1 C1 O2 -171.2(3) . . . . ?
N3 Cd1 C1 O2 107.9(2) 7_556 . . . ?
O4 Cd1 C1 O2 -73.98(19) 5_566 . . . ?
O3 Cd1 C1 C2 -75.1(16) 1_545 . . . ?
N2 Cd1 C1 C2 93.9(16) . . . . ?
O1 Cd1 C1 C2 85.6(16) . . . . ?
O2 Cd1 C1 C2 -103.1(16) . . . . ?
N3 Cd1 C1 C2 4.8(16) 7_556 . . . ?
O4 Cd1 C1 C2 -177.1(16) 5_566 . . . ?
O1 C1 C2 C7 -25.6(5) . . . . ?
O2 C1 C2 C7 155.0(3) . . . . ?
Cd1 C1 C2 C7 -106.5(15) . . . . ?
O1 C1 C2 C3 154.0(3) . . . . ?
O2 C1 C2 C3 -25.3(5) . . . . ?
Cd1 C1 C2 C3 73.1(17) . . . . ?
C7 C2 C3 C4 -0.4(6) . . . . ?
C1 C2 C3 C4 180.0(3) . . . . ?
C2 C3 C4 C5 1.0(6) . . . . ?
C2 C3 C4 N1 -179.1(4) . . . . ?
C3 C4 C5 C6 -1.2(6) . . . . ?
N1 C4 C5 C6 178.9(4) . . . . ?
C4 C5 C6 C7 0.9(6) . . . . ?
C4 C5 C6 C8 -177.2(3) . . . . ?
C3 C2 C7 C6 0.0(5) . . . . ?
C1 C2 C7 C6 179.6(3) . . . . ?
C5 C6 C7 C2 -0.2(5) . . . . ?
C8 C6 C7 C2 177.9(3) . . . . ?
Cd1 O4 C8 O3 98.9(4) 5_566 . . . ?
Cd1 O4 C8 C6 -78.2(4) 5_566 . . . ?
Cd1 O3 C8 O4 4.8(4) 1_565 . . . ?
Cd1 O3 C8 C6 -178.0(2) 1_565 . . . ?
C5 C6 C8 O4 170.8(3) . . . . ?
C7 C6 C8 O4 -7.3(5) . . . . ?
C5 C6 C8 O3 -6.5(5) . . . . ?
C7 C6 C8 O3 175.5(3) . . . . ?
C13 N2 C9 C10 1.2(5) . . . . ?
Cd1 N2 C9 C10 -170.0(3) . . . . ?
N2 C9 C10 C11 -1.4(5) . . . . ?
C9 C10 C11 C12 0.3(5) . . . . ?
C9 C10 C11 C14 -179.7(3) . . . . ?
C10 C11 C12 C13 1.0(5) . . . . ?
C14 C11 C12 C13 -179.0(3) . . . . ?
C9 N2 C13 C12 0.3(5) . . . . ?
Cd1 N2 C13 C12 171.5(3) . . . . ?
C11 C12 C13 N2 -1.3(5) . . . . ?
C21 N6 C14 C15 0.1(4) . . . . ?
C21 N6 C14 C11 -179.5(3) . . . . ?
C12 C11 C14 C15 -60.5(5) . . . . ?
C10 C11 C14 C15 119.5(4) . . . . ?
C12 C11 C14 N6 119.0(4) . . . . ?
C10 C11 C14 N6 -61.0(5) . . . . ?
N6 C14 C15 N5 -0.6(4) . . . . ?
C11 C14 C15 N5 178.9(3) . . . . ?
N6 C14 C15 C16 176.9(3) . . . . ?
C11 C14 C15 C16 -3.6(6) . . . . ?
C21 N5 C15 C14 0.9(4) . . . . ?
C21 N5 C15 C16 -176.8(3) . . . . ?
C14 C15 C16 C20 151.3(4) . . . . ?
N5 C15 C16 C20 -31.6(5) . . . . ?
C14 C15 C16 C17 -30.3(6) . . . . ?
N5 C15 C16 C17 146.8(3) . . . . ?
C20 C16 C17 C18 -0.7(6) . . . . ?
C15 C16 C17 C18 -179.2(3) . . . . ?
C19 N3 C18 C17 0.9(6) . . . . ?
Cd1 N3 C18 C17 167.6(3) 7_556 . . . ?
C16 C17 C18 N3 -0.5(7) . . . . ?
C18 N3 C19 C20 0.0(6) . . . . ?
Cd1 N3 C19 C20 -165.6(3) 7_556 . . . ?
N3 C19 C20 C16 -1.2(6) . . . . ?
C17 C16 C20 C19 1.5(5) . . . . ?
C15 C16 C20 C19 179.9(3) . . . . ?
C14 N6 C21 N5 0.5(4) . . . . ?
C14 N6 C21 C22 179.0(3) . . . . ?
C15 N5 C21 N6 -0.9(4) . . . . ?
C15 N5 C21 C22 -179.4(3) . . . . ?
N6 C21 C22 C26 -174.6(4) . . . . ?
N5 C21 C22 C26 3.8(5) . . . . ?
N6 C21 C22 C23 5.1(5) . . . . ?
N5 C21 C22 C23 -176.5(4) . . . . ?
C26 C22 C23 C24 0.9(6) . . . . ?
C21 C22 C23 C24 -178.9(4) . . . . ?
C25 N4 C24 C23 1.1(8) . . . . ?
C22 C23 C24 N4 -1.5(8) . . . . ?
C24 N4 C25 C26 -0.3(7) . . . . ?
C23 C22 C26 C25 -0.1(6) . . . . ?
C21 C22 C26 C25 179.6(4) . . . . ?
N4 C25 C26 C22 -0.2(7) . . . . ?
